data_2105885
loop_
_publ_author_name
'Allan, David R.'
'Bailey, Daniel'
'Bird, Nigel'
'Blake, Alexander J.'
'Champness, Neil R.'
'Huang, Deguang'
'Keane, Conal P.'
'McMaster, Jonathan'
'Prior, Timothy J.'
'Tidey, Jeremiah P.'
'Schr\"oder, Martin'

_publ_section_title
;
 High-pressure studies of palladium and platinum thioether macrocyclic
 dihalide complexes
;
_journal_coeditor_code XK5015
_journal_issue 3
_journal_name_full 'Acta Crystallographica Section B'
_journal_page_first 469
_journal_page_last 486
_journal_paper_doi 10.1107/S2052520614008786
_journal_volume 70
_journal_year 2014
_chemical_formula_moiety 'C6 H12 Cl2 Pt S3'
_chemical_formula_sum 'C6 H12 Cl2 Pt S3'
_chemical_formula_weight 446.33
_chemical_name_systematic
;
 ?
;
_space_group_IT_number 19
_symmetry_cell_setting orthorhombic
_symmetry_space_group_name_Hall 'P 2ac 2ab'
_symmetry_space_group_name_H-M 'P 21 21 21'
_atom_sites_solution_hydrogens geom
_atom_sites_solution_primary isomor
_audit_creation_method SHELXL97
_cell_angle_alpha 90.00
_cell_angle_beta 90.00
_cell_angle_gamma 90.00
_cell_formula_units_Z 4
_cell_length_a 7.2928(4)
_cell_length_b 11.7947(5)
_cell_length_c 11.945(4)
_cell_measurement_pressure 1630000
_cell_measurement_reflns_used 1497
_cell_measurement_temperature 296(2)
_cell_measurement_theta_max 26.449
_cell_measurement_theta_min 3.193
_cell_volume 1027.5(4)
_computing_cell_refinement 'Bruker SAINT (Bruker, 2004)'
_computing_data_collection 'Bruker APEX2 (Bruker, 2004)'
_computing_data_reduction 'Bruker SAINT'
_computing_structure_refinement 'SHELXL97 (Sheldrick, 2008)'
_diffrn_ambient_temperature 296(2)
_diffrn_measured_fraction_theta_full 0.297
_diffrn_measured_fraction_theta_max 0.297
_diffrn_measurement_device_type 'Bruker APEXII CCD area detector'
_diffrn_radiation_monochromator silicon
_diffrn_radiation_source 'Daresbury SRS Station 16.2 SMX'
_diffrn_radiation_type synchrotron
_diffrn_radiation_wavelength 0.6911
_diffrn_reflns_av_R_equivalents 0.085
_diffrn_reflns_av_sigmaI/netI 0.062
_diffrn_reflns_limit_h_max 8
_diffrn_reflns_limit_h_min -8
_diffrn_reflns_limit_k_max 15
_diffrn_reflns_limit_k_min -15
_diffrn_reflns_limit_l_max 4
_diffrn_reflns_limit_l_min -4
_diffrn_reflns_number 3979
_diffrn_reflns_theta_full 27.84
_diffrn_reflns_theta_max 27.84
_diffrn_reflns_theta_min 3.28
_exptl_absorpt_coefficient_mu 14.727
_exptl_absorpt_correction_T_max 1.0
_exptl_absorpt_correction_T_min 0.5
_exptl_absorpt_correction_type multi-scan
_exptl_absorpt_process_details '(SADABS; Bruker, 2004)'
_exptl_crystal_colour Yellow
_exptl_crystal_density_diffrn 2.885
_exptl_crystal_density_method 'not measured'
_exptl_crystal_description tablet
_exptl_crystal_F_000 832
_exptl_crystal_size_max 0.1
_exptl_crystal_size_mid 0.1
_exptl_crystal_size_min 0.05
_refine_diff_density_max 0.91
_refine_diff_density_min -0.85
_refine_ls_abs_structure_details 'Flack H D (1983), Acta Cryst. A39, 876-881'
_refine_ls_abs_structure_Flack 0.17(3)
_refine_ls_extinction_method none
_refine_ls_goodness_of_fit_ref 1.06
_refine_ls_hydrogen_treatment constr
_refine_ls_matrix_type full
_refine_ls_number_parameters 110
_refine_ls_number_reflns 698
_refine_ls_number_restraints 102
_refine_ls_restrained_S_all 1.00
_refine_ls_R_factor_all 0.0426
_refine_ls_R_factor_gt 0.0385
_refine_ls_shift/su_max 0.001
_refine_ls_shift/su_mean 0.000
_refine_ls_structure_factor_coef Fsqd
_refine_ls_weighting_details 'calc w=1/[\s^2^(Fo^2^)+(0.062P)^2^+2.053P] where P=(Fo^2^+2Fc^2^)/3'
_refine_ls_weighting_scheme calc
_refine_ls_wR_factor_gt 0.0933
_refine_ls_wR_factor_ref 0.0996
_reflns_number_gt 647
_reflns_number_total 698
_reflns_threshold_expression >2sigma(I)
_cod_data_source_file xk5015sup1.cif
_cod_data_source_block cmpd_2_16.3_kbar
_cod_depositor_comments
;
The following automatic conversions were performed:

'_exptl_absorpt_correction_type' value 'Multi-Scan' changed to
'multi-scan' according to
/usr/data/users/saulius/crontab/automatic-downloads/current/IUCr/lib/dictionaries/cif_core.dic
dictionary named 'cif_core.dic' version 2.4.2 from 2011-04-26.

Automatic conversion script
Id: cif_fix_values 2281 2013-09-26 08:29:07Z andrius 
;
_cod_database_code 2105885
_cod_database_fobs_code 2105885

loop_
_symmetry_equiv_pos_as_xyz
'x, y, z'
'-x+1/2, -y, z+1/2'
'-x, y+1/2, -z+1/2'
'x+1/2, -y+1/2, -z'

loop_
_atom_site_type_symbol
_atom_site_label
_atom_site_fract_x
_atom_site_fract_y
_atom_site_fract_z
_atom_site_U_iso_or_equiv
_atom_site_adp_type
_atom_site_calc_flag
_atom_site_refinement_flags
_atom_site_occupancy
_atom_site_symmetry_multiplicity
Pt Pt1 0.93477(9) 0.12559(5) 0.61955(18) 0.0263(12) Uani d U 1 1
Cl Cl1 0.7847(8) 0.2353(4) 0.7484(15) 0.044(3) Uani d U 1 1
Cl Cl2 1.1710(8) 0.0758(4) 0.7403(15) 0.038(3) Uani d U 1 1
S S1 0.7077(8) -0.1050(3) 0.6029(14) 0.041(4) Uani d DU 1 1
C C2 0.564(3) -0.0421(10) 0.495(2) 0.038(4) Uani d DU 1 1
H H2A 0.6233 -0.0512 0.4231 0.045 Uiso calc R 1 1
H H2B 0.4479 -0.0819 0.4928 0.045 Uiso calc R 1 1
C C3 0.529(2) 0.0840(10) 0.517(4) 0.034(4) Uani d DU 1 1
H H3A 0.4847 0.0921 0.5927 0.041 Uiso calc R 1 1
H H3B 0.4313 0.1082 0.4671 0.041 Uiso calc R 1 1
S S4 0.7204(7) 0.1807(3) 0.4984(12) 0.026(2) Uani d DU 1 1
C C5 0.816(3) 0.1508(11) 0.3605(16) 0.028(3) Uani d DU 1 1
H H5A 0.7153 0.1394 0.3087 0.034 Uiso calc R 1 1
H H5B 0.8832 0.2171 0.3356 0.034 Uiso calc R 1 1
C C6 0.943(2) 0.0487(11) 0.3535(19) 0.029(3) Uani d DU 1 1
H H6A 1.0216 0.0563 0.2885 0.034 Uiso calc R 1 1
H H6B 0.8700 -0.0196 0.3441 0.034 Uiso calc R 1 1
S S7 1.0828(7) 0.0357(3) 0.4786(12) 0.030(2) Uani d DU 1 1
C C8 1.073(2) -0.1150(10) 0.513(4) 0.036(4) Uani d DU 1 1
H H8A 1.1429 -0.1551 0.4560 0.043 Uiso calc R 1 1
H H8B 1.1364 -0.1255 0.5831 0.043 Uiso calc R 1 1
C C9 0.888(2) -0.1732(12) 0.522(3) 0.037(4) Uani d DU 1 1
H H9A 0.9088 -0.2476 0.5544 0.045 Uiso calc R 1 1
H H9B 0.8419 -0.1849 0.4469 0.045 Uiso calc R 1 1

loop_
_atom_site_aniso_label
_atom_site_aniso_U_11
_atom_site_aniso_U_22
_atom_site_aniso_U_33
_atom_site_aniso_U_12
_atom_site_aniso_U_13
_atom_site_aniso_U_23
Pt1 0.0188(4) 0.0174(3) 0.043(4) -0.0012(2) -0.0025(7) 0.0001(6)
Cl1 0.053(3) 0.035(2) 0.044(9) 0.008(2) 0.003(5) -0.009(4)
Cl2 0.035(3) 0.043(2) 0.036(9) -0.0011(19) 0.001(5) 0.024(5)
S1 0.036(3) 0.0241(17) 0.063(11) -0.0010(15) 0.009(4) -0.003(3)
C2 0.022(6) 0.028(4) 0.063(12) -0.006(4) 0.004(6) -0.011(6)
C3 0.014(5) 0.031(4) 0.057(11) 0.000(4) 0.004(5) -0.010(6)
S4 0.014(2) 0.0198(16) 0.043(7) 0.0034(14) 0.004(3) -0.005(3)
C5 0.016(6) 0.027(5) 0.041(6) 0.006(4) -0.001(5) -0.013(6)
C6 0.017(6) 0.023(5) 0.046(6) 0.008(4) -0.001(6) -0.008(6)
S7 0.015(2) 0.0213(16) 0.052(7) 0.0028(14) -0.004(4) -0.006(3)
C8 0.031(5) 0.021(3) 0.055(10) 0.007(4) -0.001(7) -0.003(5)
C9 0.038(5) 0.016(4) 0.058(12) 0.004(4) 0.002(7) -0.005(5)

loop_
_atom_type_symbol
_atom_type_description
_atom_type_scat_dispersion_real
_atom_type_scat_dispersion_imag
_atom_type_scat_source
C C 0.0033 0.0016 'International Tables Vol C Tables 4.2.6.8 and 6.1.1.4'
H H 0.0000 0.0000 'International Tables Vol C Tables 4.2.6.8 and 6.1.1.4'
S S 0.1246 0.1234 'International Tables Vol C Tables 4.2.6.8 and 6.1.1.4'
Cl Cl 0.1484 0.1585 'International Tables Vol C Tables 4.2.6.8 and 6.1.1.4'
Pt Pt -1.7033 8.3905 'International Tables Vol C Tables 4.2.6.8 and 6.1.1.4'

loop_
_geom_angle_atom_site_label_1
_geom_angle_atom_site_label_2
_geom_angle_atom_site_label_3
_geom_angle_site_symmetry_3
_geom_angle
Cl2 Pt1 S4 . 176.4(3)
Cl2 Pt1 S7 . 89.4(4)
S4 Pt1 S7 . 89.3(4)
Cl2 Pt1 Cl1 . 94.6(5)
S4 Pt1 Cl1 . 86.4(4)
S7 Pt1 Cl1 . 173.1(4)
Cl2 Pt1 S1 . 102.0(2)
S4 Pt1 S1 . 81.0(2)
S7 Pt1 S1 . 78.6(3)
Cl1 Pt1 S1 . 106.0(3)
Cl2 Pt1 S4 4_556 88.4(3)
S4 Pt1 S4 4_556 87.98(7)
S7 Pt1 S4 4_556 73.4(2)
Cl1 Pt1 S4 4_556 101.1(2)
S1 Pt1 S4 4_556 150.0(3)
C9 S1 C2 . 102.8(13)
C9 S1 Pt1 . 92.0(5)
C2 S1 Pt1 . 89.7(6)
C3 C2 S1 . 112.0(18)
C3 C2 H2A . 109.2
S1 C2 H2A . 109.2
C3 C2 H2B . 109.2
S1 C2 H2B . 109.2
H2A C2 H2B . 107.9
C2 C3 S4 . 117.6(12)
C2 C3 H3A . 107.9
S4 C3 H3A . 107.9
C2 C3 H3B . 107.9
S4 C3 H3B . 107.9
H3A C3 H3B . 107.2
C5 S4 C3 . 106.3(16)
C5 S4 Pt1 . 105.2(7)
C3 S4 Pt1 . 106.1(14)
C6 C5 S4 . 115.8(14)
C6 C5 H5A . 108.3
S4 C5 H5A . 108.3
C6 C5 H5B . 108.3
S4 C5 H5B . 108.3
H5A C5 H5B . 107.4
C5 C6 S7 . 111.3(13)
C5 C6 H6A . 109.4
S7 C6 H6A . 109.4
C5 C6 H6B . 109.4
S7 C6 H6B . 109.4
H6A C6 H6B . 108.0
C6 S7 C8 . 104.0(14)
C6 S7 Pt1 . 107.7(7)
C8 S7 Pt1 . 105.8(14)
C9 C8 S7 . 119.6(11)
C9 C8 H8A . 107.4
S7 C8 H8A . 107.4
C9 C8 H8B . 107.4
S7 C8 H8B . 107.4
H8A C8 H8B . 107.0
C8 C9 S1 . 118.8(16)
C8 C9 H9A . 107.6
S1 C9 H9A . 107.6
C8 C9 H9B . 107.6
S1 C9 H9B . 107.6
H9A C9 H9B . 107.0

loop_
_geom_bond_atom_site_label_1
_geom_bond_atom_site_label_2
_geom_bond_site_symmetry_2
_geom_bond_distance
Pt1 Cl2 . 2.322(12)
Pt1 S4 . 2.228(10)
Pt1 S7 . 2.264(12)
Pt1 Cl1 . 2.289(12)
Pt1 S1 . 3.190(5)
Pt1 S4 4_556 3.397(7)
S1 C9 . 1.819(10)
S1 C2 . 1.816(10)
C2 C3 . 1.531(10)
C2 H2A . 0.9700
C2 H2B . 0.9700
C3 S4 . 1.814(9)
C3 H3A . 0.9700
C3 H3B . 0.9700
S4 C5 . 1.822(10)
C5 C6 . 1.521(9)
C5 H5A . 0.9700
C5 H5B . 0.9700
C6 S7 . 1.817(10)
C6 H6A . 0.9700
C6 H6B . 0.9700
S7 C8 . 1.824(9)
C8 C9 . 1.517(9)
C8 H8A . 0.9700
C8 H8B . 0.9700
C9 H9A . 0.9700
C9 H9B . 0.9700

loop_
_geom_torsion_atom_site_label_1
_geom_torsion_atom_site_label_2
_geom_torsion_atom_site_label_3
_geom_torsion_atom_site_label_4
_geom_torsion
C9 S1 C2 C3 -127.9(16)
S1 C2 C3 S4 70(3)
C2 C3 S4 C5 51(3)
C3 S4 C5 C6 -80.2(16)
S4 C5 C6 S7 -37.0(17)
C5 C6 S7 C8 135.7(15)
C6 S7 C8 C9 -52(4)
S7 C8 C9 S1 -47(4)
C2 S1 C9 C8 101(3)
